data_2243337
loop_
_publ_author_name
'Ventura, Dominic L.'
'Brennessel, William W.'
'Durfee, William S.'

_publ_section_title
;
 Crystal structures of {1,1,1-tris[(salicylaldimino)methyl]ethane}gallium
 as both a pyridine solvate and an acetonitrile 0.75-solvate and
 {1,1,1-tris[(salicylaldimino)methyl]ethane}indium dichloromethane solvate
;
_journal_coeditor_code EX2030
_journal_issue 5
_journal_name_full 'Acta Crystallographica Section E'
_journal_page_first 615
_journal_page_last 620
_journal_paper_doi 10.1107/S2056989020004375
_journal_volume 76
_journal_year 2020
_chemical_formula_iupac '[In (C26 H24 N3 O3)], C H2 Cl2'
_chemical_formula_moiety 'C26 H24 In N3 O3, C H2 Cl2'
_chemical_formula_sum 'C27 H26 Cl2 In N3 O3'
_chemical_formula_weight 626.23
_chemical_name_systematic
;({[(2,2-Bis{[(2-oxidobenzylidene)amino-\k^2^<i>N</i>,<i>O</i>]methyl}propyl)imino]methyl}phenololato-\k^2^<i>N</i>,<i>O</i>)indium(III)
dichloromethane monosolvate
;
_space_group_crystal_system monoclinic
_space_group_IT_number 14
_space_group_name_Hall '-P 2ybc'
_space_group_name_H-M_alt 'P 1 21/c 1'
_atom_sites_solution_hydrogens geom
_atom_sites_solution_primary dual
_atom_sites_solution_secondary difmap
_audit_creation_method
;
Olex2 1.3-ac4
(compiled 2019.04.23 svn.r3594 for Rigaku Oxford Diffraction, GUI svn.r5739)
;
_cell_angle_alpha 90
_cell_angle_beta 99.130(2)
_cell_angle_gamma 90
_cell_formula_units_Z 4
_cell_length_a 10.0704(2)
_cell_length_b 16.2514(4)
_cell_length_c 16.1749(4)
_cell_measurement_reflns_used 17154
_cell_measurement_temperature 99.99(10)
_cell_measurement_theta_max 32.9280
_cell_measurement_theta_min 2.3850
_cell_volume 2613.62(11)
_computing_cell_refinement
;
CrysAlisPro (Rigaku OD, 2019)
;
_computing_data_collection
;
CrysAlisPro (Rigaku OD, 2019)
;
_computing_data_reduction
;
CrysAlisPro (Rigaku OD, 2019)
;
_computing_molecular_graphics
;
<i>OLEX2</i> (Dolomanov <i>et al</i>., 2009)
;
_computing_publication_material
;
<i>OLEX2</i> (Dolomanov <i>et al</i>., 2009)
;
_computing_structure_refinement
;
ShelXL (Sheldrick, 2015b)
;
_computing_structure_solution
;
ShelXT (Sheldrick, 2015a)
;
_diffrn_ambient_temperature 99.99(10)
_diffrn_detector 'CCD plate'
_diffrn_detector_area_resol_mean 10.0000
_diffrn_measured_fraction_theta_full 0.999
_diffrn_measured_fraction_theta_max 0.868
_diffrn_measurement_device 'four-circle diffractometer'
_diffrn_measurement_device_type 'XtaLAB Synergy, Dualflex, HyPix'
_diffrn_measurement_method '\w scans'
_diffrn_radiation_monochromator mirror
_diffrn_radiation_probe x-ray
_diffrn_radiation_type 'Mo K\a'
_diffrn_radiation_wavelength 0.71073
_diffrn_reflns_av_R_equivalents 0.0370
_diffrn_reflns_av_unetI/netI 0.0387
_diffrn_reflns_limit_h_max 13
_diffrn_reflns_limit_h_min -15
_diffrn_reflns_limit_k_max 24
_diffrn_reflns_limit_k_min -21
_diffrn_reflns_limit_l_max 24
_diffrn_reflns_limit_l_min -22
_diffrn_reflns_number 31229
_diffrn_reflns_theta_full 29.575
_diffrn_reflns_theta_max 33.092
_diffrn_reflns_theta_min 2.507
_diffrn_source 'micro-focus sealed X-ray tube'
_exptl_absorpt_coefficient_mu 1.143
_exptl_absorpt_correction_T_max 1.00000
_exptl_absorpt_correction_T_min 0.67626
_exptl_absorpt_correction_type multi-scan
_exptl_absorpt_process_details
;
(CrysAlisPro; Rigaku OD, 2019)
;
_exptl_crystal_colour colourless
_exptl_crystal_density_diffrn 1.591
_exptl_crystal_description needle
_exptl_crystal_F_000 1264
_exptl_crystal_size_max 0.336
_exptl_crystal_size_mid 0.138
_exptl_crystal_size_min 0.066
_refine_diff_density_max 0.623
_refine_diff_density_min -0.533
_refine_ls_extinction_method none
_refine_ls_goodness_of_fit_ref 1.061
_refine_ls_hydrogen_treatment constr
_refine_ls_matrix_type full
_refine_ls_number_parameters 326
_refine_ls_number_reflns 8621
_refine_ls_number_restraints 0
_refine_ls_restrained_S_all 1.061
_refine_ls_R_factor_all 0.0370
_refine_ls_R_factor_gt 0.0294
_refine_ls_shift/su_max 0.003
_refine_ls_shift/su_mean 0.000
_refine_ls_structure_factor_coef Fsqd
_refine_ls_weighting_details 'w=1/[\s^2^(Fo^2^)+(0.0232P)^2^+0.8708P] where P=(Fo^2^+2Fc^2^)/3'
_refine_ls_weighting_scheme calc
_refine_ls_wR_factor_gt 0.0611
_refine_ls_wR_factor_ref 0.0635
_reflns_number_gt 7401
_reflns_number_total 8621
_reflns_threshold_expression 'I > 2\s(I)'
_cod_data_source_file ex2030sup1.cif
_cod_data_source_block 2
_cod_database_code 2243337
_shelx_space_group_comment
;
The symmetry employed for this shelxl refinement is uniquely defined
by the following loop, which should always be used as a source of
symmetry information in preference to the above space-group names.
They are only intended as comments.
;
_shelx_estimated_absorpt_t_min 0.700
_shelx_estimated_absorpt_t_max 0.928

loop_
_space_group_symop_operation_xyz
'x, y, z'
'-x, y+1/2, -z+1/2'
'-x, -y, -z'
'x, -y-1/2, z-1/2'

loop_
_atom_site_type_symbol
_atom_site_label
_atom_site_fract_x
_atom_site_fract_y
_atom_site_fract_z
_atom_site_U_iso_or_equiv
_atom_site_adp_type
_atom_site_calc_flag
_atom_site_occupancy
_atom_site_disorder_assembly
_atom_site_disorder_group
In In1 0.44234(2) 0.76734(2) 0.60863(2) 0.01380(4) Uani d 1 . .
O O1 0.30272(11) 0.85701(7) 0.63247(7) 0.0179(2) Uani d 1 . .
O O2 0.40058(12) 0.78742(7) 0.47927(7) 0.0192(2) Uani d 1 . .
O O3 0.29061(11) 0.67774(7) 0.60288(8) 0.0194(2) Uani d 1 . .
N N1 0.51813(14) 0.77671(8) 0.74596(8) 0.0165(3) Uani d 1 . .
N N2 0.63141(13) 0.83756(8) 0.59915(8) 0.0168(3) Uani d 1 . .
N N3 0.58328(13) 0.65939(8) 0.62197(8) 0.0161(3) Uani d 1 . .
C C1 0.65051(17) 0.73976(10) 0.77773(10) 0.0196(3) Uani d 1 . .
H H1A 0.638433 0.682044 0.789904 0.024 Uiso calc 1 . .
H H1B 0.688637 0.766753 0.829572 0.024 Uiso calc 1 . .
C C2 0.73966(16) 0.83319(10) 0.67196(10) 0.0196(3) Uani d 1 . .
H H2A 0.723603 0.874388 0.712624 0.024 Uiso calc 1 . .
H H2B 0.824759 0.845933 0.653984 0.024 Uiso calc 1 . .
C C3 0.72684(15) 0.67764(10) 0.64906(11) 0.0195(3) Uani d 1 . .
H H3A 0.766964 0.693095 0.600612 0.023 Uiso calc 1 . .
H H3B 0.771881 0.628327 0.672869 0.023 Uiso calc 1 . .
C C4 0.74959(16) 0.74748(10) 0.71434(11) 0.0183(3) Uani d 1 . .
C C5 0.89334(18) 0.73819(11) 0.76248(12) 0.0250(4) Uani d 1 . .
H H5A 0.955679 0.735006 0.723426 0.038 Uiso calc 1 . .
H H5B 0.899158 0.688889 0.795556 0.038 Uiso calc 1 . .
H H5C 0.914876 0.784863 0.798484 0.038 Uiso calc 1 . .
C C6 0.44813(16) 0.80394(10) 0.79995(10) 0.0174(3) Uani d 1 . .
H H6 0.483528 0.795509 0.855990 0.021 Uiso calc 1 . .
C C7 0.31986(16) 0.84640(10) 0.78311(10) 0.0168(3) Uani d 1 . .
C C8 0.26184(17) 0.86798(11) 0.85429(11) 0.0228(3) Uani d 1 . .
H H8 0.301662 0.849411 0.906786 0.027 Uiso calc 1 . .
C C9 0.14814(18) 0.91570(12) 0.84762(12) 0.0282(4) Uani d 1 . .
H H9 0.112293 0.929965 0.895214 0.034 Uiso calc 1 . .
C C10 0.08675(18) 0.94264(12) 0.76874(12) 0.0274(4) Uani d 1 . .
H H10 0.009923 0.975165 0.763955 0.033 Uiso calc 1 . .
C C11 0.13927(17) 0.92134(11) 0.69770(11) 0.0225(3) Uani d 1 . .
H H11 0.096553 0.939458 0.645680 0.027 Uiso calc 1 . .
C C12 0.25668(16) 0.87255(10) 0.70252(10) 0.0173(3) Uani d 1 . .
C C13 0.64839(16) 0.88497(10) 0.53775(10) 0.0179(3) Uani d 1 . .
H H13 0.729159 0.913720 0.543284 0.021 Uiso calc 1 . .
C C14 0.55527(16) 0.89815(10) 0.46131(10) 0.0170(3) Uani d 1 . .
C C15 0.58775(17) 0.96171(10) 0.40835(10) 0.0208(3) Uani d 1 . .
H H15 0.666516 0.991607 0.423808 0.025 Uiso calc 1 . .
C C16 0.50515(18) 0.98046(10) 0.33410(10) 0.0223(3) Uani d 1 . .
H H16 0.528051 1.022498 0.299972 0.027 Uiso calc 1 . .
C C17 0.38735(18) 0.93571(11) 0.31103(10) 0.0219(3) Uani d 1 . .
H H17 0.330829 0.948394 0.261440 0.026 Uiso calc 1 . .
C C18 0.35340(17) 0.87253(10) 0.36106(10) 0.0193(3) Uani d 1 . .
H H18 0.274314 0.843322 0.344230 0.023 Uiso calc 1 . .
C C19 0.43559(15) 0.85131(10) 0.43689(9) 0.0159(3) Uani d 1 . .
C C20 0.54875(15) 0.58334(10) 0.61401(10) 0.0160(3) Uani d 1 . .
H H20 0.617996 0.544907 0.622622 0.019 Uiso calc 1 . .
C C21 0.41363(15) 0.55107(10) 0.59307(9) 0.0151(3) Uani d 1 . .
C C22 0.40479(16) 0.46536(10) 0.57930(10) 0.0190(3) Uani d 1 . .
H H22 0.483626 0.435241 0.580611 0.023 Uiso calc 1 . .
C C23 0.28335(17) 0.42487(10) 0.56399(11) 0.0219(3) Uani d 1 . .
H H23 0.279604 0.368547 0.553733 0.026 Uiso calc 1 . .
C C24 0.16602(16) 0.47043(11) 0.56423(10) 0.0208(3) Uani d 1 . .
H H24 0.083232 0.443813 0.555089 0.025 Uiso calc 1 . .
C C25 0.17059(16) 0.55445(10) 0.57782(10) 0.0191(3) Uani d 1 . .
H H25 0.090731 0.583086 0.578182 0.023 Uiso calc 1 . .
C C26 0.29404(15) 0.59796(10) 0.59120(9) 0.0154(3) Uani d 1 . .
Cl Cl1 0.03175(6) 0.90823(3) 0.44842(3) 0.03845(12) Uani d 1 . .
Cl Cl2 -0.06104(5) 0.74882(3) 0.49805(4) 0.03799(12) Uani d 1 . .
C C27 0.07878(16) 0.80653(11) 0.47822(12) 0.0239(4) Uani d 1 . .
H H27A 0.118092 0.780353 0.433928 0.029 Uiso calc 1 . .
H H27B 0.146259 0.807633 0.528180 0.029 Uiso calc 1 . .

loop_
_atom_site_aniso_label
_atom_site_aniso_U_11
_atom_site_aniso_U_22
_atom_site_aniso_U_33
_atom_site_aniso_U_12
_atom_site_aniso_U_13
_atom_site_aniso_U_23
In1 0.01471(6) 0.01451(6) 0.01177(5) -0.00124(4) 0.00086(4) -0.00034(4)
O1 0.0219(5) 0.0169(5) 0.0149(5) 0.0031(4) 0.0029(4) 0.0005(4)
O2 0.0230(6) 0.0218(6) 0.0123(5) -0.0078(5) 0.0012(4) -0.0006(4)
O3 0.0149(5) 0.0168(6) 0.0264(6) -0.0005(4) 0.0030(4) -0.0010(5)
N1 0.0185(6) 0.0164(6) 0.0140(6) -0.0020(5) 0.0012(5) 0.0012(5)
N2 0.0182(6) 0.0156(6) 0.0154(6) -0.0023(5) -0.0002(5) -0.0012(5)
N3 0.0138(6) 0.0177(6) 0.0170(6) -0.0022(5) 0.0030(5) -0.0025(5)
C1 0.0215(8) 0.0204(8) 0.0150(7) 0.0015(6) -0.0027(6) 0.0019(6)
C2 0.0189(7) 0.0198(8) 0.0184(8) -0.0044(6) -0.0023(6) 0.0000(6)
C3 0.0122(7) 0.0207(8) 0.0253(8) -0.0018(6) 0.0016(6) -0.0007(6)
C4 0.0164(7) 0.0179(7) 0.0190(8) -0.0021(6) -0.0022(6) 0.0004(6)
C5 0.0200(8) 0.0253(9) 0.0270(9) -0.0036(7) -0.0049(7) 0.0019(7)
C6 0.0232(8) 0.0159(7) 0.0126(7) -0.0067(6) 0.0012(6) 0.0010(6)
C7 0.0188(7) 0.0161(7) 0.0156(7) -0.0059(6) 0.0036(6) -0.0006(6)
C8 0.0222(8) 0.0287(9) 0.0180(8) -0.0089(7) 0.0051(6) -0.0019(7)
C9 0.0229(8) 0.0380(11) 0.0263(9) -0.0056(8) 0.0117(7) -0.0083(8)
C10 0.0190(8) 0.0322(10) 0.0317(10) 0.0003(7) 0.0064(7) -0.0065(8)
C11 0.0215(8) 0.0232(8) 0.0228(8) 0.0006(7) 0.0031(7) -0.0015(7)
C12 0.0195(7) 0.0138(7) 0.0188(8) -0.0043(6) 0.0035(6) -0.0011(6)
C13 0.0177(7) 0.0159(7) 0.0205(8) -0.0028(6) 0.0045(6) -0.0024(6)
C14 0.0204(7) 0.0153(7) 0.0158(7) -0.0001(6) 0.0043(6) -0.0014(6)
C15 0.0249(8) 0.0172(8) 0.0205(8) -0.0037(6) 0.0039(6) -0.0011(6)
C16 0.0333(9) 0.0165(8) 0.0179(8) -0.0006(7) 0.0060(7) 0.0027(6)
C17 0.0298(9) 0.0218(8) 0.0140(7) 0.0040(7) 0.0036(6) -0.0004(6)
C18 0.0210(8) 0.0220(8) 0.0147(7) -0.0011(6) 0.0024(6) -0.0034(6)
C19 0.0194(7) 0.0160(7) 0.0133(7) 0.0011(6) 0.0053(6) -0.0026(5)
C20 0.0154(7) 0.0167(7) 0.0163(7) 0.0008(6) 0.0031(6) -0.0004(6)
C21 0.0167(7) 0.0163(7) 0.0122(7) -0.0024(6) 0.0024(5) 0.0010(5)
C22 0.0190(7) 0.0177(8) 0.0195(8) -0.0005(6) 0.0007(6) 0.0005(6)
C23 0.0253(8) 0.0159(8) 0.0235(8) -0.0057(7) 0.0010(7) 0.0017(6)
C24 0.0179(7) 0.0229(8) 0.0206(8) -0.0070(6) 0.0006(6) 0.0030(6)
C25 0.0153(7) 0.0224(8) 0.0193(8) -0.0022(6) 0.0020(6) 0.0018(6)
C26 0.0167(7) 0.0180(7) 0.0114(7) -0.0028(6) 0.0023(5) 0.0017(5)
Cl1 0.0511(3) 0.0208(2) 0.0417(3) 0.0032(2) 0.0019(2) -0.00014(19)
Cl2 0.0281(2) 0.0428(3) 0.0453(3) -0.0093(2) 0.0126(2) 0.0067(2)
C27 0.0167(7) 0.0207(8) 0.0340(10) -0.0018(6) 0.0030(7) -0.0023(7)

loop_
_atom_type_symbol
_atom_type_description
_atom_type_scat_dispersion_real
_atom_type_scat_dispersion_imag
_atom_type_scat_source
C C 0.0033 0.0016 'International Tables Vol C Tables 4.2.6.8 and 6.1.1.4'
H H 0.0000 0.0000 'International Tables Vol C Tables 4.2.6.8 and 6.1.1.4'
Cl Cl 0.1484 0.1585 'International Tables Vol C Tables 4.2.6.8 and 6.1.1.4'
In In -0.7276 1.3100 'International Tables Vol C Tables 4.2.6.8 and 6.1.1.4'
N N 0.0061 0.0033 'International Tables Vol C Tables 4.2.6.8 and 6.1.1.4'
O O 0.0106 0.0060 'International Tables Vol C Tables 4.2.6.8 and 6.1.1.4'

loop_
_geom_angle_atom_site_label_1
_geom_angle_atom_site_label_2
_geom_angle_atom_site_label_3
_geom_angle_site_symmetry_1
_geom_angle_site_symmetry_3
_geom_angle
_geom_angle_publ_flag
O1 In1 N1 . . 84.46(5) y
O1 In1 N2 . . 105.02(5) y
O1 In1 N3 . . 162.70(5) y
O2 In1 O1 . . 92.35(5) y
O2 In1 O3 . . 91.97(5) y
O2 In1 N1 . . 164.77(5) y
O2 In1 N2 . . 83.71(5) y
O2 In1 N3 . . 103.97(5) y
O3 In1 O1 . . 89.18(4) y
O3 In1 N1 . . 102.84(5) y
O3 In1 N2 . . 165.28(5) y
O3 In1 N3 . . 84.66(5) y
N1 In1 N2 . . 82.75(5) y
N1 In1 N3 . . 81.19(5) y
N3 In1 N2 . . 82.75(5) y
C12 O1 In1 . . 128.94(10) ?
C19 O2 In1 . . 127.79(10) ?
C26 O3 In1 . . 130.97(10) ?
C1 N1 In1 . . 117.67(10) ?
C6 N1 In1 . . 124.12(11) ?
C6 N1 C1 . . 117.74(14) ?
C2 N2 In1 . . 116.64(10) ?
C13 N2 In1 . . 125.01(11) ?
C13 N2 C2 . . 118.19(13) ?
C3 N3 In1 . . 116.55(10) ?
C20 N3 In1 . . 125.81(11) ?
C20 N3 C3 . . 117.44(14) ?
N1 C1 H1A . . 109.2 ?
N1 C1 H1B . . 109.2 ?
N1 C1 C4 . . 112.22(13) ?
H1A C1 H1B . . 107.9 ?
C4 C1 H1A . . 109.2 ?
C4 C1 H1B . . 109.2 ?
N2 C2 H2A . . 109.1 ?
N2 C2 H2B . . 109.1 ?
N2 C2 C4 . . 112.62(13) ?
H2A C2 H2B . . 107.8 ?
C4 C2 H2A . . 109.1 ?
C4 C2 H2B . . 109.1 ?
N3 C3 H3A . . 109.1 ?
N3 C3 H3B . . 109.1 ?
N3 C3 C4 . . 112.59(13) ?
H3A C3 H3B . . 107.8 ?
C4 C3 H3A . . 109.1 ?
C4 C3 H3B . . 109.1 ?
C1 C4 C2 . . 111.33(14) ?
C3 C4 C1 . . 110.68(13) ?
C3 C4 C2 . . 111.51(14) ?
C5 C4 C1 . . 108.12(14) ?
C5 C4 C2 . . 107.57(13) ?
C5 C4 C3 . . 107.45(14) ?
C4 C5 H5A . . 109.5 ?
C4 C5 H5B . . 109.5 ?
C4 C5 H5C . . 109.5 ?
H5A C5 H5B . . 109.5 ?
H5A C5 H5C . . 109.5 ?
H5B C5 H5C . . 109.5 ?
N1 C6 H6 . . 116.4 ?
N1 C6 C7 . . 127.16(15) ?
C7 C6 H6 . . 116.4 ?
C8 C7 C6 . . 115.79(15) ?
C8 C7 C12 . . 119.30(15) ?
C12 C7 C6 . . 124.71(14) ?
C7 C8 H8 . . 119.2 ?
C9 C8 C7 . . 121.52(17) ?
C9 C8 H8 . . 119.2 ?
C8 C9 H9 . . 120.3 ?
C8 C9 C10 . . 119.44(16) ?
C10 C9 H9 . . 120.3 ?
C9 C10 H10 . . 119.7 ?
C11 C10 C9 . . 120.54(17) ?
C11 C10 H10 . . 119.7 ?
C10 C11 H11 . . 119.3 ?
C10 C11 C12 . . 121.38(17) ?
C12 C11 H11 . . 119.3 ?
O1 C12 C7 . . 124.40(15) ?
O1 C12 C11 . . 117.76(15) ?
C11 C12 C7 . . 117.79(15) ?
N2 C13 H13 . . 116.5 ?
N2 C13 C14 . . 126.90(15) ?
C14 C13 H13 . . 116.5 ?
C15 C14 C13 . . 116.49(15) ?
C15 C14 C19 . . 119.25(15) ?
C19 C14 C13 . . 124.26(14) ?
C14 C15 H15 . . 119.2 ?
C16 C15 C14 . . 121.52(16) ?
C16 C15 H15 . . 119.2 ?
C15 C16 H16 . . 120.4 ?
C15 C16 C17 . . 119.20(15) ?
C17 C16 H16 . . 120.4 ?
C16 C17 H17 . . 119.7 ?
C18 C17 C16 . . 120.70(16) ?
C18 C17 H17 . . 119.7 ?
C17 C18 H18 . . 119.2 ?
C17 C18 C19 . . 121.68(16) ?
C19 C18 H18 . . 119.2 ?
O2 C19 C14 . . 123.92(14) ?
O2 C19 C18 . . 118.37(14) ?
C18 C19 C14 . . 117.64(14) ?
N3 C20 H20 . . 116.5 ?
N3 C20 C21 . . 126.97(15) ?
C21 C20 H20 . . 116.5 ?
C22 C21 C20 . . 115.34(14) ?
C22 C21 C26 . . 119.59(14) ?
C26 C21 C20 . . 124.93(14) ?
C21 C22 H22 . . 118.9 ?
C23 C22 C21 . . 122.16(16) ?
C23 C22 H22 . . 118.9 ?
C22 C23 H23 . . 120.8 ?
C22 C23 C24 . . 118.34(16) ?
C24 C23 H23 . . 120.8 ?
C23 C24 H24 . . 119.4 ?
C25 C24 C23 . . 121.18(15) ?
C25 C24 H24 . . 119.4 ?
C24 C25 H25 . . 119.2 ?
C24 C25 C26 . . 121.57(15) ?
C26 C25 H25 . . 119.2 ?
O3 C26 C21 . . 124.64(14) ?
O3 C26 C25 . . 118.23(14) ?
C25 C26 C21 . . 117.11(14) ?
Cl1 C27 H27A . . 109.4 ?
Cl1 C27 H27B . . 109.4 ?
Cl2 C27 Cl1 . . 111.12(9) ?
Cl2 C27 H27A . . 109.4 ?
Cl2 C27 H27B . . 109.4 ?
H27A C27 H27B . . 108.0 ?

loop_
_geom_bond_atom_site_label_1
_geom_bond_atom_site_label_2
_geom_bond_site_symmetry_2
_geom_bond_distance
_geom_bond_publ_flag
In1 O1 . 2.1027(11) y
In1 O2 . 2.0935(11) y
In1 O3 . 2.1020(11) y
In1 N1 . 2.2365(14) y
In1 N2 . 2.2458(13) y
In1 N3 . 2.2453(13) y
O1 C12 . 1.3151(19) ?
O2 C19 . 1.3224(19) ?
O3 C26 . 1.3116(19) ?
N1 C1 . 1.478(2) ?
N1 C6 . 1.285(2) ?
N2 C2 . 1.474(2) ?
N2 C13 . 1.290(2) ?
N3 C3 . 1.473(2) ?
N3 C20 . 1.285(2) ?
C1 H1A . 0.9700 ?
C1 H1B . 0.9700 ?
C1 C4 . 1.545(2) ?
C2 H2A . 0.9700 ?
C2 H2B . 0.9700 ?
C2 C4 . 1.549(2) ?
C3 H3A . 0.9700 ?
C3 H3B . 0.9700 ?
C3 C4 . 1.542(2) ?
C4 C5 . 1.538(2) ?
C5 H5A . 0.9600 ?
C5 H5B . 0.9600 ?
C5 H5C . 0.9600 ?
C6 H6 . 0.9300 ?
C6 C7 . 1.452(2) ?
C7 C8 . 1.415(2) ?
C7 C12 . 1.422(2) ?
C8 H8 . 0.9300 ?
C8 C9 . 1.373(3) ?
C9 H9 . 0.9300 ?
C9 C10 . 1.397(3) ?
C10 H10 . 0.9300 ?
C10 C11 . 1.383(2) ?
C11 H11 . 0.9300 ?
C11 C12 . 1.416(2) ?
C13 H13 . 0.9300 ?
C13 C14 . 1.444(2) ?
C14 C15 . 1.413(2) ?
C14 C19 . 1.427(2) ?
C15 H15 . 0.9300 ?
C15 C16 . 1.382(2) ?
C16 H16 . 0.9300 ?
C16 C17 . 1.391(3) ?
C17 H17 . 0.9300 ?
C17 C18 . 1.383(2) ?
C18 H18 . 0.9300 ?
C18 C19 . 1.409(2) ?
C20 H20 . 0.9300 ?
C20 C21 . 1.447(2) ?
C21 C22 . 1.411(2) ?
C21 C26 . 1.421(2) ?
C22 H22 . 0.9300 ?
C22 C23 . 1.376(2) ?
C23 H23 . 0.9300 ?
C23 C24 . 1.395(2) ?
C24 H24 . 0.9300 ?
C24 C25 . 1.383(2) ?
C25 H25 . 0.9300 ?
C25 C26 . 1.417(2) ?
Cl1 C27 . 1.7651(18) ?
Cl2 C27 . 1.7631(17) ?
C27 H27A . 0.9700 ?
C27 H27B . 0.9700 ?

loop_
_geom_hbond_atom_site_label_D
_geom_hbond_atom_site_label_H
_geom_hbond_atom_site_label_A
_geom_hbond_site_symmetry_A
_geom_hbond_distance_DH
_geom_hbond_distance_HA
_geom_hbond_distance_DA
_geom_hbond_angle_DHA
_geom_hbond_publ_flag
C6 H6 O2 4_576 0.93 2.65 3.3596(19) 133.7 yes
C8 H8 O2 4_576 0.93 2.63 3.394(2) 139.3 yes
C27 H27B O1 . 0.97 2.26 3.193(2) 160.0 yes
C27 H27B O2 . 0.97 2.82 3.253(2) 108.2 yes
C27 H27B O3 . 0.97 2.73 3.411(2) 127.4 yes

loop_
_geom_torsion_atom_site_label_1
_geom_torsion_atom_site_label_2
_geom_torsion_atom_site_label_3
_geom_torsion_atom_site_label_4
_geom_torsion_site_symmetry_1
_geom_torsion_site_symmetry_2
_geom_torsion_site_symmetry_3
_geom_torsion_site_symmetry_4
_geom_torsion
_geom_torsion_publ_flag
In1 O1 C12 C7 . . . . 18.4(2) ?
In1 O1 C12 C11 . . . . -164.25(11) ?
In1 O2 C19 C14 . . . . 31.0(2) ?
In1 O2 C19 C18 . . . . -152.00(11) ?
In1 O3 C26 C21 . . . . 11.0(2) ?
In1 O3 C26 C25 . . . . -170.70(11) ?
In1 N1 C1 C4 . . . . 34.62(17) ?
In1 N1 C6 C7 . . . . -11.7(2) ?
In1 N2 C2 C4 . . . . 36.43(16) ?
In1 N2 C13 C14 . . . . -4.6(2) ?
In1 N3 C3 C4 . . . . 37.20(17) ?
In1 N3 C20 C21 . . . . 1.6(2) ?
N1 C1 C4 C2 . . . . 41.27(18) ?
N1 C1 C4 C3 . . . . -83.35(17) ?
N1 C1 C4 C5 . . . . 159.22(14) ?
N1 C6 C7 C8 . . . . 178.28(16) ?
N1 C6 C7 C12 . . . . -6.9(3) ?
N2 C2 C4 C1 . . . . -84.71(17) ?
N2 C2 C4 C3 . . . . 39.44(18) ?
N2 C2 C4 C5 . . . . 157.01(14) ?
N2 C13 C14 C15 . . . . 171.32(16) ?
N2 C13 C14 C19 . . . . -9.0(3) ?
N3 C3 C4 C1 . . . . 40.04(19) ?
N3 C3 C4 C2 . . . . -84.47(17) ?
N3 C3 C4 C5 . . . . 157.89(14) ?
N3 C20 C21 C22 . . . . 173.34(16) ?
N3 C20 C21 C26 . . . . -11.0(3) ?
C1 N1 C6 C7 . . . . 176.28(15) ?
C2 N2 C13 C14 . . . . -179.82(15) ?
C3 N3 C20 C21 . . . . 176.14(15) ?
C6 N1 C1 C4 . . . . -152.81(14) ?
C6 C7 C8 C9 . . . . 173.12(16) ?
C6 C7 C12 O1 . . . . 4.4(3) ?
C6 C7 C12 C11 . . . . -173.00(15) ?
C7 C8 C9 C10 . . . . 1.0(3) ?
C8 C7 C12 O1 . . . . 179.02(15) ?
C8 C7 C12 C11 . . . . 1.6(2) ?
C8 C9 C10 C11 . . . . 0.3(3) ?
C9 C10 C11 C12 . . . . -0.6(3) ?
C10 C11 C12 O1 . . . . -177.97(16) ?
C10 C11 C12 C7 . . . . -0.4(2) ?
C12 C7 C8 C9 . . . . -2.0(2) ?
C13 N2 C2 C4 . . . . -147.93(15) ?
C13 C14 C15 C16 . . . . -179.20(15) ?
C13 C14 C19 O2 . . . . -4.1(2) ?
C13 C14 C19 C18 . . . . 178.85(15) ?
C14 C15 C16 C17 . . . . 0.0(3) ?
C15 C14 C19 O2 . . . . 175.61(14) ?
C15 C14 C19 C18 . . . . -1.5(2) ?
C15 C16 C17 C18 . . . . -0.7(3) ?
C16 C17 C18 C19 . . . . 0.3(3) ?
C17 C18 C19 O2 . . . . -176.42(15) ?
C17 C18 C19 C14 . . . . 0.8(2) ?
C19 C14 C15 C16 . . . . 1.1(2) ?
C20 N3 C3 C4 . . . . -137.89(15) ?
C20 C21 C22 C23 . . . . 175.90(15) ?
C20 C21 C26 O3 . . . . 4.7(2) ?
C20 C21 C26 C25 . . . . -173.64(14) ?
C21 C22 C23 C24 . . . . -1.6(3) ?
C22 C21 C26 O3 . . . . -179.78(15) ?
C22 C21 C26 C25 . . . . 1.9(2) ?
C22 C23 C24 C25 . . . . 1.3(3) ?
C23 C24 C25 C26 . . . . 0.6(3) ?
C24 C25 C26 O3 . . . . 179.35(15) ?
C24 C25 C26 C21 . . . . -2.2(2) ?
C26 C21 C22 C23 . . . . 0.0(2) ?

_cod_database_fobs_code 2243337
